data_1008154
loop_
_publ_author_name
'Bertaut, E F'
'Mareschal, J'

_publ_section_title 'Structure Magnetique de Dy Cr O~3~'
_journal_coden_ASTM JOPQAG
_journal_name_full 'Journal de Physique (Paris)'
_journal_page_first 67
_journal_page_last 73
_journal_paper_doi 10.1051/jphys:0196800290106700
_journal_volume 29
_journal_year 1968
_chemical_formula_structural 'Dy Cr O3'
_chemical_formula_sum 'Cr Dy O3'
_chemical_name_systematic 'Dysprosium chromium oxide'
_space_group_IT_number 62
_symmetry_cell_setting orthorhombic
_symmetry_Int_Tables_number 62
_symmetry_space_group_name_Hall '-P 2c 2ab'
_symmetry_space_group_name_H-M 'P b n m'
_cell_angle_alpha 90
_cell_angle_beta 90
_cell_angle_gamma 90
_cell_formula_units_Z 4
_cell_length_a 5.263
_cell_length_b 5.52
_cell_length_c 7.552
_cell_volume 219.4
_refine_ls_R_factor_all 0.05
_cod_database_code 1008154

loop_
_symmetry_equiv_pos_as_xyz
x,y,z
1/2-x,1/2+y,1/2-z
-x,-y,1/2+z
1/2+x,1/2-y,-z
-x,-y,-z
1/2+x,1/2-y,1/2+z
x,y,1/2-z
1/2-x,1/2+y,z

loop_
_atom_site_label
_atom_site_type_symbol
_atom_site_symmetry_multiplicity
_atom_site_Wyckoff_symbol
_atom_site_fract_x
_atom_site_fract_y
_atom_site_fract_z
_atom_site_occupancy
_atom_site_attached_hydrogens
_atom_site_calc_flag
Dy1 Dy3+ 4 c -0.012 0.065 0.25 1. 0 d
Cr1 Cr3+ 4 b 0.5 0. 0. 1. 0 d
O1 O2- 4 c 0.099 0.468 0.25 1. 0 d
O2 O2- 8 d -0.304 0.3 0.05 1. 0 d

loop_
_atom_type_symbol
_atom_type_oxidation_number
Dy3+ 3.000
Cr3+ 3.000
O2- -2.000
